data_7059198
loop_
_publ_author_name
'Sim\~oes, Tatiana R. G.'
'do Pim, Walace D.'
'Metz, Karina C.'
'Ribeiro, Marcos A.'
'Valente, Daniel C. A.'
'Cardozo, Thiago M.'
'Pinheiro, Carlos B.'
'Pedroso, Emerson F.'
'Horta, Bruno A. C.'
'Pereira, Cynthia L. M.'
'de Souza, Gilmar P.'
'Stumpf, Humberto O.'

_publ_section_title
;
 Dinuclear copper(ii) complexes containing oxamate and blocking ligands:
 crystal structure, magnetic properties, and DFT calculations
;
_journal_issue 6
_journal_name_full 'New Journal of Chemistry'
_journal_page_first 2597
_journal_page_last 2608
_journal_paper_doi 10.1039/C9NJ05584C
_journal_volume 44
_journal_year 2020
_chemical_formula_moiety 'C13 H16 Cu2 N4 O7, H2 O'
_chemical_formula_sum 'C13 H18 Cu2 N4 O8'
_chemical_formula_weight 485.39
_space_group_crystal_system triclinic
_space_group_IT_number 2
_space_group_name_Hall '-P 1'
_space_group_name_H-M_alt 'P -1'
_atom_sites_solution_hydrogens mixed
_audit_creation_date 2019-09-20
_audit_creation_method
;
Olex2 1.2
(compiled May 29 2018 13:30:08 for OlexSys, GUI svn.r5506)
;
_audit_update_record
;
2020-01-07 deposited with the CCDC.	2020-01-13 downloaded from the CCDC.
;
_cell_angle_alpha 76.242(5)
_cell_angle_beta 88.366(6)
_cell_angle_gamma 73.715(6)
_cell_formula_units_Z 2
_cell_length_a 6.9426(5)
_cell_length_b 10.4944(7)
_cell_length_c 11.9846(8)
_cell_measurement_reflns_used 2059
_cell_measurement_temperature 270.05(10)
_cell_measurement_theta_max 29.3595
_cell_measurement_theta_min 2.0757
_cell_volume 813.42(10)
_computing_cell_refinement
;
CrysAlisPro, Agilent Technologies,
Version 1.171.35.21 (release 20-01-2012 CrysAlis171 .NET)
(compiled Jan 23 2012,18:06:46)
;
_computing_data_collection
;
CrysAlisPro, Agilent Technologies,
Version 1.171.35.21 (release 20-01-2012 CrysAlis171 .NET)
(compiled Jan 23 2012,18:06:46)
;
_computing_data_reduction
;
CrysAlisPro, Agilent Technologies,
Version 1.171.35.21 (release 20-01-2012 CrysAlis171 .NET)
(compiled Jan 23 2012,18:06:46)
;
_computing_molecular_graphics 'Olex2 (Dolomanov et al., 2009)'
_computing_publication_material 'Olex2 (Dolomanov et al., 2009)'
_computing_structure_refinement 'ShelXL (Sheldrick, 2015)'
_computing_structure_solution 'SHELXT 2018/2 (Sheldrick, 2015)'
_diffrn_ambient_temperature 270.05(10)
_diffrn_detector_area_resol_mean 10.4186
_diffrn_measured_fraction_theta_full 1.000
_diffrn_measured_fraction_theta_max 1.000
_diffrn_measurement_details
;
#__ type_ start__ end____ width___ exp.time_
  1 omega  -37.00   57.00   1.0000    3.5300
omega____ theta____ kappa____ phi______ frames
    -      -10.7980   77.0000 -150.0000 94

#__ type_ start__ end____ width___ exp.time_
  2 omega   -9.00   92.00   1.0000    3.5300
omega____ theta____ kappa____ phi______ frames
    -       12.8293   77.0000  120.0000 101

#__ type_ start__ end____ width___ exp.time_
  3 omega  -21.00   79.00   1.0000    3.5300
omega____ theta____ kappa____ phi______ frames
    -       12.8293   77.0000    0.0000 100
;
_diffrn_measurement_device_type 'Xcalibur, Atlas, Gemini ultra'
_diffrn_measurement_method '\w scans'
_diffrn_orient_matrix_UB_11 0.0478911000
_diffrn_orient_matrix_UB_12 -0.0701067000
_diffrn_orient_matrix_UB_13 0.0036522000
_diffrn_orient_matrix_UB_21 0.0081041000
_diffrn_orient_matrix_UB_22 -0.0122674000
_diffrn_orient_matrix_UB_23 0.0606656000
_diffrn_orient_matrix_UB_31 -0.0946935000
_diffrn_orient_matrix_UB_32 -0.0134999000
_diffrn_orient_matrix_UB_33 0.0042134000
_diffrn_radiation_monochromator graphite
_diffrn_radiation_type 'Mo K\a'
_diffrn_radiation_wavelength 0.71073
_diffrn_reflns_av_R_equivalents 0.0297
_diffrn_reflns_av_unetI/netI 0.0569
_diffrn_reflns_Laue_measured_fraction_full 1.000
_diffrn_reflns_Laue_measured_fraction_max 1.000
_diffrn_reflns_limit_h_max 8
_diffrn_reflns_limit_h_min -8
_diffrn_reflns_limit_k_max 13
_diffrn_reflns_limit_k_min -10
_diffrn_reflns_limit_l_max 14
_diffrn_reflns_limit_l_min -14
_diffrn_reflns_number 5904
_diffrn_reflns_point_group_measured_fraction_full 1.000
_diffrn_reflns_point_group_measured_fraction_max 1.000
_diffrn_reflns_theta_full 25.242
_diffrn_reflns_theta_max 26.370
_diffrn_reflns_theta_min 2.082
_diffrn_source 'Enhance (Mo) X-ray Source'
_exptl_absorpt_coefficient_mu 2.670
_exptl_absorpt_correction_T_max 0.875
_exptl_absorpt_correction_T_min 0.389
_exptl_absorpt_correction_type analytical
_exptl_absorpt_process_details
;
CrysAlisPro, Agilent Technologies,
Version 1.171.35.21 (release 20-01-2012 CrysAlis171 .NET)
(compiled Jan 23 2012,18:06:46)
Analytical numeric absorption correction using a multifaceted crystal
			model based on expressions derived by R.C. Clark & J.S. Reid.
(Clark, R. C. & Reid, J. S. (1995). Acta Cryst. A51, 887-897)
;
_exptl_crystal_colour blue
_exptl_crystal_density_diffrn 1.982
_exptl_crystal_description block
_exptl_crystal_F_000 492
_exptl_crystal_size_max 0.5063
_exptl_crystal_size_mid 0.358
_exptl_crystal_size_min 0.0496
_refine_diff_density_max 0.446
_refine_diff_density_min -0.431
_refine_diff_density_rms 0.101
_refine_ls_extinction_method none
_refine_ls_goodness_of_fit_ref 1.053
_refine_ls_hydrogen_treatment constr
_refine_ls_matrix_type full
_refine_ls_number_parameters 247
_refine_ls_number_reflns 3333
_refine_ls_number_restraints 6
_refine_ls_restrained_S_all 1.063
_refine_ls_R_factor_all 0.0523
_refine_ls_R_factor_gt 0.0362
_refine_ls_shift/su_max 0.001
_refine_ls_shift/su_mean 0.000
_refine_ls_structure_factor_coef Fsqd
_refine_ls_weighting_details 'w=1/[\s^2^(Fo^2^)+(0.0341P)^2^] where P=(Fo^2^+2Fc^2^)/3'
_refine_ls_weighting_scheme calc
_refine_ls_wR_factor_gt 0.0761
_refine_ls_wR_factor_ref 0.0866
_reflns_Friedel_coverage 0.000
_reflns_number_gt 2648
_reflns_number_total 3333
_reflns_threshold_expression 'I > 2\s(I)'
_cod_data_source_file c9nj05584c2.cif
_cod_data_source_block cudap_03
_cod_depositor_comments
;Adding full bibliography for 7059197--7059199.cif.

 Adding full bibliography for 7059197--7059199.cif.
;
_cod_database_code 7059198
_shelxl_version_number 2013-4
_chemical_oxdiff_formula 'C13 H18 Cu2 N4 O8'
_shelx_space_group_comment
;
The symmetry employed for this shelxl refinement is uniquely defined
by the following loop, which should always be used as a source of
symmetry information in preference to the above space-group names.
They are only intended as comments.
;
_shelx_estimated_absorpt_t_max 0.879
_shelx_estimated_absorpt_t_min 0.345
_olex2_refinement_description
;
1. Fixed Uiso
 At 1.2 times of:
  All C(H) groups, All C(H,H) groups, All N(H,H) groups, All O(H,H,H,H) groups
2. Restrained distances
 OW1-HW1A = OW1-HW1B
 0.85 with sigma of 0.01
 OW2-HW2B = OW2-HW2A
 0.85 with sigma of 0.01
 HW1B-HW1A
 1.4 with sigma of 0.01
 HW2A-HW2B
 1.4 with sigma of 0.01
3.a Free rotating group:
 OW2(HW2A,HW2B,HW1A,HW1B)
3.b Secondary CH2 refined with riding coordinates:
 N4(H4A,H4B), N3(H3A,H3B), C13(H13A,H13B), C11(H11A,H11B), C12(H12A,H12B)
3.c Aromatic/amide H refined with riding coordinates:
 C6(H6), C7(H7), C8(H8), C9(H9)
;
_olex2_submission_special_instructions 'No special instructions were received'

loop_
_space_group_symop_operation_xyz
'x, y, z'
'-x, -y, -z'

loop_
_atom_site_label
_atom_site_type_symbol
_atom_site_fract_x
_atom_site_fract_y
_atom_site_fract_z
_atom_site_U_iso_or_equiv
_atom_site_adp_type
_atom_site_occupancy
_atom_site_site_symmetry_order
_atom_site_calc_flag
_atom_site_refinement_flags_posn
Cu1 Cu 0.16006(6) 0.07600(4) 0.89997(3) 0.02007(13) Uani 1 1 d .
Cu2 Cu 0.14727(6) 0.29021(4) 1.25079(3) 0.02238(13) Uani 1 1 d .
O1 O 0.0278(3) 0.2515(2) 0.94087(19) 0.0227(5) Uani 1 1 d .
O4 O 0.2235(3) 0.1003(2) 1.22382(19) 0.0225(5) Uani 1 1 d .
N1 N 0.2390(4) 0.0126(3) 1.0610(2) 0.0173(6) Uani 1 1 d .
O3 O 0.0171(3) 0.3405(2) 1.0931(2) 0.0252(6) Uani 1 1 d .
O2 O 0.1155(4) 0.0985(2) 0.73470(19) 0.0256(6) Uani 1 1 d .
O6 O 0.4111(3) -0.2450(2) 0.7708(2) 0.0255(6) Uani 1 1 d .
N2 N 0.3070(4) -0.1056(3) 0.8974(2) 0.0205(6) Uani 1 1 d .
C2 C 0.1869(5) 0.1055(3) 1.1199(3) 0.0187(7) Uani 1 1 d .
O5 O 0.2298(4) -0.0148(3) 0.6000(2) 0.0378(7) Uani 1 1 d .
C6 C 0.4487(5) -0.1914(3) 1.2023(3) 0.0231(8) Uani 1 1 d .
H6 H 0.4275 -0.1476 1.2624 0.028 Uiso 1 1 calc R
C1 C 0.0670(5) 0.2439(3) 1.0445(3) 0.0196(7) Uani 1 1 d .
C10 C 0.3970(5) -0.1899(3) 1.0030(3) 0.0175(7) Uani 1 1 d .
C5 C 0.3637(5) -0.1237(3) 1.0947(3) 0.0184(7) Uani 1 1 d .
C4 C 0.3231(5) -0.1352(3) 0.7955(3) 0.0207(7) Uani 1 1 d .
C7 C 0.5669(5) -0.3261(3) 1.2203(3) 0.0270(8) Uani 1 1 d .
H7 H 0.6260 -0.3724 1.2927 0.032 Uiso 1 1 calc R
C8 C 0.5973(5) -0.3917(3) 1.1313(3) 0.0256(8) Uani 1 1 d .
H8 H 0.6754 -0.4822 1.1446 0.031 Uiso 1 1 calc R
C9 C 0.5128(5) -0.3242(3) 1.0231(3) 0.0237(8) Uani 1 1 d .
H9 H 0.5338 -0.3692 0.9638 0.028 Uiso 1 1 calc R
C3 C 0.2132(5) -0.0074(4) 0.7012(3) 0.0259(8) Uani 1 1 d .
N4 N 0.2925(4) 0.2201(3) 1.4033(2) 0.0238(7) Uani 1 1 d .
H4A H 0.2550 0.1391 1.4428 0.029 Uiso 1 1 calc R
H4B H 0.4351 0.1915 1.3904 0.029 Uiso 1 1 calc R
N3 N 0.1799(4) 0.4774(3) 1.2253(2) 0.0247(7) Uani 1 1 d .
H3A H 0.3133 0.4749 1.1977 0.030 Uiso 1 1 calc R
H3B H 0.0841 0.5377 1.1649 0.030 Uiso 1 1 calc R
C13 C 0.2610(6) 0.3134(4) 1.4815(3) 0.0292(9) Uani 1 1 d .
H13A H 0.3508 0.2700 1.5487 0.035 Uiso 1 1 calc R
H13B H 0.1243 0.3295 1.5070 0.035 Uiso 1 1 calc R
C11 C 0.1526(5) 0.5374(3) 1.3268(3) 0.0294(9) Uani 1 1 d .
H11A H 0.0160 0.5477 1.3516 0.035 Uiso 1 1 calc R
H11B H 0.1736 0.6275 1.3056 0.035 Uiso 1 1 calc R
C12 C 0.2977(5) 0.4485(4) 1.4251(3) 0.0299(9) Uani 1 1 d .
H12A H 0.4325 0.4309 1.3967 0.036 Uiso 1 1 calc R
H12B H 0.2927 0.4996 1.4833 0.036 Uiso 1 1 calc R
OW1 O -0.1509(4) 0.3370(3) 1.3330(2) 0.0298(6) Uani 1 1 d D
OW2 O -0.2064(4) 0.1906(3) 1.5468(2) 0.0435(7) Uani 1 1 d D
HW2A H -0.1165 0.1666 1.5964 0.052 Uiso 1 1 d DG
HW2B H -0.2021 0.1295 1.5126 0.052 Uiso 1 1 d DG
HW1A H -0.2259 0.3055 1.2991 0.052 Uiso 1 1 d DG
HW1B H -0.1619 0.3017 1.4040 0.052 Uiso 1 1 d DG

loop_
_atom_site_aniso_label
_atom_site_aniso_U_11
_atom_site_aniso_U_22
_atom_site_aniso_U_33
_atom_site_aniso_U_23
_atom_site_aniso_U_13
_atom_site_aniso_U_12
Cu1 0.0267(2) 0.0179(2) 0.0147(2) -0.00591(18) -0.00128(18) -0.00278(17)
Cu2 0.0318(3) 0.0179(2) 0.0176(2) -0.00713(18) -0.00073(19) -0.00473(18)
O1 0.0274(13) 0.0213(13) 0.0181(13) -0.0066(10) -0.0014(10) -0.0029(10)
O4 0.0360(14) 0.0169(12) 0.0140(12) -0.0076(10) -0.0038(11) -0.0026(10)
N1 0.0233(15) 0.0151(14) 0.0112(14) -0.0041(11) 0.0002(11) -0.0008(12)
O3 0.0327(14) 0.0205(13) 0.0198(13) -0.0086(11) -0.0039(11) 0.0001(10)
O2 0.0377(14) 0.0213(13) 0.0162(13) -0.0044(11) -0.0025(11) -0.0053(11)
O6 0.0292(13) 0.0252(13) 0.0252(14) -0.0156(11) 0.0024(11) -0.0045(11)
N2 0.0266(15) 0.0187(15) 0.0159(15) -0.0063(12) 0.0002(12) -0.0038(12)
C2 0.0194(17) 0.0187(17) 0.0190(18) -0.0045(15) 0.0018(14) -0.0069(14)
O5 0.0655(19) 0.0331(15) 0.0156(14) -0.0079(12) -0.0017(13) -0.0131(13)
C6 0.0278(18) 0.0245(19) 0.0169(18) -0.0080(15) -0.0018(15) -0.0044(15)
C1 0.0185(17) 0.0199(18) 0.0192(19) -0.0020(15) 0.0011(14) -0.0057(14)
C10 0.0197(17) 0.0182(17) 0.0153(17) -0.0043(14) 0.0013(14) -0.0061(14)
C5 0.0188(17) 0.0178(17) 0.0194(18) -0.0049(14) 0.0027(14) -0.0066(13)
C4 0.0192(17) 0.0252(19) 0.0219(19) -0.0078(15) 0.0014(14) -0.0112(14)
C7 0.0297(19) 0.0233(19) 0.023(2) -0.0013(16) -0.0080(16) -0.0027(15)
C8 0.0270(19) 0.0163(17) 0.028(2) -0.0023(16) -0.0031(16) 0.0002(15)
C9 0.0295(19) 0.0206(18) 0.023(2) -0.0115(16) 0.0047(16) -0.0052(15)
C3 0.034(2) 0.030(2) 0.0181(19) -0.0081(16) -0.0006(16) -0.0140(16)
N4 0.0273(16) 0.0270(16) 0.0182(16) -0.0095(13) 0.0012(13) -0.0063(13)
N3 0.0317(16) 0.0198(15) 0.0227(17) -0.0052(13) -0.0032(13) -0.0069(13)
C13 0.039(2) 0.035(2) 0.0163(19) -0.0133(17) 0.0023(16) -0.0087(17)
C11 0.034(2) 0.0204(19) 0.037(2) -0.0153(17) 0.0018(18) -0.0054(16)
C12 0.034(2) 0.032(2) 0.031(2) -0.0199(18) 0.0003(17) -0.0125(17)
OW1 0.0282(14) 0.0361(15) 0.0286(15) -0.0095(12) 0.0015(12) -0.0132(11)
OW2 0.0532(18) 0.0411(17) 0.0312(17) -0.0086(14) -0.0005(14) -0.0051(14)

loop_
_atom_type_symbol
_atom_type_description
_atom_type_scat_dispersion_real
_atom_type_scat_dispersion_imag
_atom_type_scat_source
C C 0.0033 0.0016 'International Tables Vol C Tables 4.2.6.8 and 6.1.1.4'
H H 0.0000 0.0000 'International Tables Vol C Tables 4.2.6.8 and 6.1.1.4'
Cu Cu 0.3201 1.2651 'International Tables Vol C Tables 4.2.6.8 and 6.1.1.4'
N N 0.0061 0.0033 'International Tables Vol C Tables 4.2.6.8 and 6.1.1.4'
O O 0.0106 0.0060 'International Tables Vol C Tables 4.2.6.8 and 6.1.1.4'

loop_
_exptl_crystal_face_index_h
_exptl_crystal_face_index_k
_exptl_crystal_face_index_l
_exptl_crystal_face_perp_dist
_exptl_oxdiff_crystal_face_indexfrac_h
_exptl_oxdiff_crystal_face_indexfrac_k
_exptl_oxdiff_crystal_face_indexfrac_l
_exptl_oxdiff_crystal_face_x
_exptl_oxdiff_crystal_face_y
_exptl_oxdiff_crystal_face_z
0 14 7 0.1943 0.0000 14.0000 7.0000 -0.9559 0.2529 -0.1595
0 -14 -7 0.1883 -0.0000 -14.0000 -7.0000 0.9559 -0.2529 0.1595
9 0 -3 0.1803 9.0000 -0.0000 -3.0000 0.4201 -0.1091 -0.8649
-9 0 3 0.1533 -9.0000 0.0000 3.0000 -0.4201 0.1091 0.8649
1 0 -16 0.0248 1.0000 0.0000 -16.0000 -0.0105 -0.9625 -0.1621
-1 0 16 0.0248 -1.0000 -0.0000 16.0000 0.0105 0.9625 0.1621

loop_
_geom_angle_atom_site_label_1
_geom_angle_atom_site_label_2
_geom_angle_atom_site_label_3
_geom_angle
N1 Cu1 O1 84.03(10)
N1 Cu1 O2 166.96(10)
O2 Cu1 O1 109.00(9)
N2 Cu1 O1 166.63(11)
N2 Cu1 N1 82.62(11)
N2 Cu1 O2 84.35(10)
O4 Cu2 OW1 111.16(10)
O3 Cu2 O4 82.91(9)
O3 Cu2 OW1 92.22(9)
N4 Cu2 O4 90.78(10)
N4 Cu2 O3 173.49(10)
N4 Cu2 N3 95.17(11)
N4 Cu2 OW1 91.54(11)
N3 Cu2 O4 152.05(11)
N3 Cu2 O3 89.71(10)
N3 Cu2 OW1 95.98(10)
C1 O1 Cu1 110.7(2)
C2 O4 Cu2 110.2(2)
C2 N1 Cu1 115.0(2)
C2 N1 C5 129.5(3)
C5 N1 Cu1 115.1(2)
C1 O3 Cu2 112.0(2)
C3 O2 Cu1 111.8(2)
C10 N2 Cu1 115.9(2)
C4 N2 Cu1 116.3(2)
C4 N2 C10 127.6(3)
O4 C2 N1 131.1(3)
O4 C2 C1 117.4(3)
N1 C2 C1 111.5(3)
C5 C6 H6 120.4
C5 C6 C7 119.2(3)
C7 C6 H6 120.4
O1 C1 C2 118.6(3)
O3 C1 O1 125.6(3)
O3 C1 C2 115.9(3)
N2 C10 C5 113.7(3)
C9 C10 N2 127.0(3)
C9 C10 C5 119.3(3)
C6 C5 N1 126.9(3)
C6 C5 C10 120.4(3)
C10 C5 N1 112.6(3)
O6 C4 N2 128.9(3)
O6 C4 C3 121.1(3)
N2 C4 C3 110.0(3)
C6 C7 H7 119.8
C8 C7 C6 120.5(3)
C8 C7 H7 119.8
C7 C8 H8 119.7
C9 C8 C7 120.6(3)
C9 C8 H8 119.7
C10 C9 H9 120.0
C8 C9 C10 120.0(3)
C8 C9 H9 120.0
O2 C3 C4 117.1(3)
O5 C3 O2 125.0(3)
O5 C3 C4 117.9(3)
Cu2 N4 H4A 107.9
Cu2 N4 H4B 107.9
H4A N4 H4B 107.2
C13 N4 Cu2 117.8(2)
C13 N4 H4A 107.9
C13 N4 H4B 107.9
Cu2 N3 H3A 108.3
Cu2 N3 H3B 108.3
H3A N3 H3B 107.4
C11 N3 Cu2 115.9(2)
C11 N3 H3A 108.3
C11 N3 H3B 108.3
N4 C13 H13A 109.1
N4 C13 H13B 109.1
N4 C13 C12 112.5(3)
H13A C13 H13B 107.8
C12 C13 H13A 109.1
C12 C13 H13B 109.1
N3 C11 H11A 109.4
N3 C11 H11B 109.4
N3 C11 C12 111.4(3)
H11A C11 H11B 108.0
C12 C11 H11A 109.4
C12 C11 H11B 109.4
C13 C12 C11 115.8(3)
C13 C12 H12A 108.3
C13 C12 H12B 108.3
C11 C12 H12A 108.3
C11 C12 H12B 108.3
H12A C12 H12B 107.4
Cu2 OW1 HW1A 105.9
Cu2 OW1 HW1B 120.7
HW1A OW1 HW1B 103.2
HW2A OW2 HW2B 111.6

loop_
_geom_bond_atom_site_label_1
_geom_bond_atom_site_label_2
_geom_bond_distance
Cu1 O1 1.982(2)
Cu1 N1 1.927(3)
Cu1 O2 1.961(2)
Cu1 N2 1.900(3)
Cu2 O4 2.016(2)
Cu2 O3 2.006(2)
Cu2 N4 1.986(3)
Cu2 N3 1.991(3)
Cu2 OW1 2.245(2)
O1 C1 1.259(4)
O4 C2 1.263(4)
N1 C2 1.302(4)
N1 C5 1.418(4)
O3 C1 1.248(4)
O2 C3 1.277(4)
O6 C4 1.243(4)
N2 C10 1.406(4)
N2 C4 1.324(4)
C2 C1 1.536(5)
O5 C3 1.233(4)
C6 H6 0.9300
C6 C5 1.374(5)
C6 C7 1.390(4)
C10 C5 1.416(4)
C10 C9 1.380(4)
C4 C3 1.553(5)
C7 H7 0.9300
C7 C8 1.382(5)
C8 H8 0.9300
C8 C9 1.379(5)
C9 H9 0.9300
N4 H4A 0.9700
N4 H4B 0.9700
N4 C13 1.480(4)
N3 H3A 0.9700
N3 H3B 0.9700
N3 C11 1.482(4)
C13 H13A 0.9700
C13 H13B 0.9700
C13 C12 1.505(5)
C11 H11A 0.9700
C11 H11B 0.9700
C11 C12 1.514(5)
C12 H12A 0.9700
C12 H12B 0.9700
OW1 HW1A 0.8470
OW1 HW1B 0.8538
OW2 HW2A 0.8180
OW2 HW2B 0.8322

loop_
_geom_hbond_atom_site_label_D
_geom_hbond_atom_site_label_H
_geom_hbond_atom_site_label_A
_geom_hbond_distance_DH
_geom_hbond_distance_HA
_geom_hbond_distance_DA
_geom_hbond_angle_DHA
_geom_hbond_site_symmetry_A
C6 H6 OW2 0.93 2.74 3.404(4) 129.5 2_558
C8 H8 OW1 0.93 2.64 3.344(4) 132.6 1_645
N4 H4A O5 0.97 2.21 3.099(4) 152.0 1_556
N4 H4B O6 0.97 2.21 2.907(4) 127.7 2_657
N4 H4B O5 0.97 2.52 3.416(4) 153.3 2_657
N3 H3B O1 0.97 2.20 3.051(4) 145.1 2_567
OW2 HW2A O2 0.82 2.19 3.007(4) 177.5 1_556
OW2 HW2A O5 0.82 2.61 3.165(4) 126.6 1_556
OW2 HW2B O5 0.83 2.06 2.873(4) 167.0 2_557
OW1 HW1A O6 0.85 1.88 2.724(3) 175.1 2_557
OW1 HW1B OW2 0.85 1.90 2.734(4) 165.6 .
